data_7014221
loop_
_publ_author_name
'Tunik, Sergey P.'
'Khripun, Vassily D.'
'Haukka, Matti'
'Pakkanen, Tapani A.'

_publ_section_title
;
 Reactions of 2,4-hexadiyne-1,6-diol with [H2Os3(CO)9(PR3)] clusters.
 Cyclization of the diyne and reversible exchange of the phosphine
 ligands between different positions of the "Os3C3" framework.
;
_journal_issue 11
_journal_name_full 'Dalton transactions (Cambridge, England : 2003)'
_journal_page_first 1775
_journal_page_last 1782
_journal_paper_doi 10.1039/b403861b
_journal_year 2004
_chemical_formula_sum 'C30 H14 F9 O9 Os3 P'
_chemical_formula_weight 1290.98
_chemical_name_common H2Os3(CO)9(P(C6H4MeF3)3)
_chemical_name_systematic
;
?
;
_space_group_IT_number 2
_symmetry_cell_setting triclinic
_symmetry_space_group_name_Hall '-P 1'
_symmetry_space_group_name_H-M 'P -1'
_atom_sites_solution_hydrogens geom
_atom_sites_solution_primary direct
_atom_sites_solution_secondary difmap
_audit_creation_method SHELXL-97
_cell_angle_alpha 82.587(2)
_cell_angle_beta 81.071(2)
_cell_angle_gamma 77.165(2)
_cell_formula_units_Z 2
_cell_length_a 10.5872(3)
_cell_length_b 11.7642(4)
_cell_length_c 14.5257(4)
_cell_measurement_temperature 100(2)
_cell_volume 1734.18(9)
_computing_cell_refinement 'Denzo/Scalepack (Otwinowski & Minor, 1997)'
_computing_data_collection 'Collect (Nonius BV, 1997-2000)'
_computing_data_reduction 'Denzo/Scalepack (Otwinowski & Minor, 1997)'
_computing_molecular_graphics 'XP in SHELXTL v.6.12 (Bruker AXS, 2002)'
_computing_publication_material 'SHELXL-97 (Sheldrick, 1997)'
_computing_structure_refinement 'SHELXL-97 (Sheldrick, 1997)'
_computing_structure_solution 'SHELXS-97 (Sheldrick, 1997)'
_diffrn_ambient_temperature 100(2)
_diffrn_detector_area_resol_mean 9
_diffrn_measured_fraction_theta_full 0.984
_diffrn_measured_fraction_theta_max 0.984
_diffrn_measurement_device '95mm CCD camera on \k-goniostat'
_diffrn_measurement_device_type KappaCCD
_diffrn_measurement_method CCD
_diffrn_radiation_monochromator 'horizonally mounted graphite crystal'
_diffrn_radiation_source 'fine-focus sealed tube'
_diffrn_radiation_type MoK\a
_diffrn_radiation_wavelength 0.71073
_diffrn_reflns_av_R_equivalents 0.0493
_diffrn_reflns_av_sigmaI/netI 0.0440
_diffrn_reflns_limit_h_max 13
_diffrn_reflns_limit_h_min -13
_diffrn_reflns_limit_k_max 15
_diffrn_reflns_limit_k_min -15
_diffrn_reflns_limit_l_max 18
_diffrn_reflns_limit_l_min -18
_diffrn_reflns_number 19072
_diffrn_reflns_theta_full 27.45
_diffrn_reflns_theta_max 27.45
_diffrn_reflns_theta_min 3.69
_exptl_absorpt_coefficient_mu 11.108
_exptl_absorpt_correction_T_max 0.15756
_exptl_absorpt_correction_T_min 0.05194
_exptl_absorpt_correction_type multi-scan
_exptl_absorpt_process_details 'Xprep in Shelxtl v.6.12 (Bruker AXS, 2002)'
_exptl_crystal_colour block
_exptl_crystal_density_diffrn 2.472
_exptl_crystal_density_method 'not measured'
_exptl_crystal_description black
_exptl_crystal_F_000 1180
_exptl_crystal_size_max 0.44
_exptl_crystal_size_mid 0.22
_exptl_crystal_size_min 0.18
_refine_diff_density_max 1.511
_refine_diff_density_min -1.926
_refine_diff_density_rms 0.180
_refine_ls_extinction_method none
_refine_ls_goodness_of_fit_ref 1.063
_refine_ls_hydrogen_treatment constr
_refine_ls_matrix_type full
_refine_ls_number_parameters 469
_refine_ls_number_reflns 7798
_refine_ls_number_restraints 0
_refine_ls_restrained_S_all 1.063
_refine_ls_R_factor_all 0.0328
_refine_ls_R_factor_gt 0.0274
_refine_ls_shift/su_max 0.001
_refine_ls_shift/su_mean 0.000
_refine_ls_structure_factor_coef Fsqd
_refine_ls_weighting_details 'calc w=1/[\s^2^(Fo^2^)+(0.0271P)^2^+2.8821P] where P=(Fo^2^+2Fc^2^)/3'
_refine_ls_weighting_scheme calc
_refine_ls_wR_factor_gt 0.0650
_refine_ls_wR_factor_ref 0.0677
_reflns_number_gt 6999
_reflns_number_total 7798
_reflns_threshold_expression >2sigma(I)
_cod_data_source_file b403861b.txt
_cod_data_source_block IV
_cod_database_code 7014221

loop_
_symmetry_equiv_pos_as_xyz
'x, y, z'
'-x, -y, -z'

loop_
_atom_site_label
_atom_site_type_symbol
_atom_site_fract_x
_atom_site_fract_y
_atom_site_fract_z
_atom_site_U_iso_or_equiv
_atom_site_adp_type
_atom_site_occupancy
_atom_site_symmetry_multiplicity
_atom_site_calc_flag
_atom_site_refinement_flags
_atom_site_disorder_assembly
_atom_site_disorder_group
C1 C -0.2552(5) 0.1675(5) 0.4273(4) 0.0267(10) Uani 1 1 d . . .
C2 C -0.3549(5) 0.3482(5) 0.5477(4) 0.0279(11) Uani 1 1 d . . .
C3 C -0.4153(6) 0.3710(5) 0.3508(4) 0.0359(13) Uani 1 1 d . . .
C4 C -0.2454(5) 0.4976(4) 0.4093(3) 0.0240(10) Uani 1 1 d . . .
C5 C -0.0294(5) 0.1402(4) 0.5398(3) 0.0237(10) Uani 1 1 d . . .
C6 C 0.1850(5) 0.2279(5) 0.4404(3) 0.0266(11) Uani 1 1 d . . .
C7 C -0.0416(5) 0.3672(4) 0.5427(4) 0.0251(10) Uani 1 1 d . . .
C10 C -0.1595(5) 0.2380(4) 0.2024(4) 0.0266(11) Uani 1 1 d . . .
C12 C -0.1397(5) 0.4542(4) 0.2071(3) 0.0249(10) Uani 1 1 d . . .
C20 C 0.1116(5) 0.2341(4) 0.0569(3) 0.0226(10) Uani 1 1 d . . .
C21 C 0.0213(5) 0.3097(4) 0.0043(3) 0.0256(10) Uani 1 1 d . . .
H21 H -0.0253 0.3815 0.0270 0.031 Uiso 1 1 calc R . .
C22 C -0.0011(5) 0.2811(5) -0.0804(4) 0.0273(11) Uani 1 1 d . . .
H22 H -0.0612 0.3340 -0.1160 0.033 Uiso 1 1 calc R . .
C23 C 0.0641(5) 0.1754(5) -0.1134(3) 0.0259(10) Uani 1 1 d . . .
C24 C 0.1530(6) 0.0995(5) -0.0622(4) 0.0343(13) Uani 1 1 d . . .
H24 H 0.1979 0.0272 -0.0850 0.041 Uiso 1 1 calc R . .
C25 C 0.1775(6) 0.1286(5) 0.0231(4) 0.0334(12) Uani 1 1 d . . .
H25 H 0.2391 0.0762 0.0578 0.040 Uiso 1 1 calc R . .
C26 C 0.2084(5) 0.4044(4) 0.1364(3) 0.0204(9) Uani 1 1 d . . .
C27 C 0.0348(5) 0.1484(5) -0.2053(4) 0.0302(11) Uani 1 1 d . . .
C28 C 0.2548(5) 0.4367(4) 0.0443(3) 0.0230(10) Uani 1 1 d . . .
H28 H 0.2443 0.3941 -0.0043 0.028 Uiso 1 1 calc R . .
C29 C 0.3170(5) 0.5318(4) 0.0230(4) 0.0280(11) Uani 1 1 d . . .
H29 H 0.3472 0.5546 -0.0403 0.034 Uiso 1 1 calc R . .
C30 C 0.3348(5) 0.5931(4) 0.0938(4) 0.0271(11) Uani 1 1 d . . .
C31 C 0.2911(5) 0.5592(4) 0.1865(4) 0.0266(10) Uani 1 1 d . . .
H31 H 0.3052 0.5994 0.2354 0.032 Uiso 1 1 calc R . .
C32 C 0.2271(5) 0.4665(4) 0.2072(3) 0.0227(10) Uani 1 1 d . . .
H32 H 0.1955 0.4448 0.2705 0.027 Uiso 1 1 calc R . .
C33 C 0.2630(5) 0.1633(4) 0.2105(3) 0.0211(9) Uani 1 1 d . . .
C34 C 0.4015(6) 0.6944(5) 0.0733(5) 0.0431(15) Uani 1 1 d . . .
C35 C 0.3895(5) 0.1813(5) 0.2061(3) 0.0249(10) Uani 1 1 d . . .
H35 H 0.4108 0.2538 0.1794 0.030 Uiso 1 1 calc R . .
C36 C 0.4854(5) 0.0906(5) 0.2419(4) 0.0269(11) Uani 1 1 d . . .
H36 H 0.5713 0.1030 0.2406 0.032 Uiso 1 1 calc R . .
C37 C 0.4564(5) -0.0154(4) 0.2787(4) 0.0248(10) Uani 1 1 d . . .
C38 C 0.3293(5) -0.0342(4) 0.2817(4) 0.0259(10) Uani 1 1 d . . .
H38 H 0.3089 -0.1079 0.3060 0.031 Uiso 1 1 calc R . .
C39 C 0.2345(5) 0.0555(4) 0.2490(4) 0.0253(10) Uani 1 1 d . . .
H39 H 0.1479 0.0438 0.2527 0.030 Uiso 1 1 calc R . .
C40 C 0.5560(5) -0.1119(5) 0.3180(4) 0.0321(12) Uani 1 1 d . . .
P1 P 0.13077(12) 0.27765(11) 0.16924(8) 0.0192(2) Uani 1 1 d . . .
O1 O -0.2472(4) 0.0688(3) 0.4325(3) 0.0374(9) Uani 1 1 d . . .
O2 O -0.4035(4) 0.3588(4) 0.6229(3) 0.0429(10) Uani 1 1 d . . .
O4 O -0.2317(4) 0.5921(3) 0.4040(3) 0.0352(9) Uani 1 1 d . . .
O5 O -0.0464(4) 0.0652(3) 0.5943(2) 0.0295(8) Uani 1 1 d . . .
O6 O 0.2938(4) 0.2077(4) 0.4408(3) 0.0383(10) Uani 1 1 d . . .
O7 O -0.0692(4) 0.4299(3) 0.6001(2) 0.0307(8) Uani 1 1 d . . .
O10 O -0.2186(4) 0.1949(3) 0.1626(3) 0.0337(9) Uani 1 1 d . . .
O12 O -0.1856(4) 0.5437(3) 0.1718(3) 0.0374(9) Uani 1 1 d . . .
O3 O -0.4999(5) 0.3882(4) 0.3079(4) 0.0594(15) Uani 1 1 d . . .
F1 F -0.0936(3) 0.1632(4) -0.2078(3) 0.0579(12) Uani 1 1 d . . .
F2 F 0.0768(4) 0.2190(3) -0.2769(2) 0.0416(8) Uani 1 1 d . . .
F3 F 0.0882(4) 0.0394(3) -0.2242(2) 0.0427(9) Uani 1 1 d . . .
F4 F 0.4446(4) 0.7151(3) -0.0174(3) 0.0528(10) Uani 1 1 d . . .
F5 F 0.5109(5) 0.6736(4) 0.1153(3) 0.0698(13) Uani 1 1 d . . .
F6 F 0.3294(6) 0.7907(4) 0.1017(5) 0.132(3) Uani 1 1 d . . .
F7 F 0.6666(3) -0.0781(3) 0.3227(4) 0.0598(12) Uani 1 1 d . . .
F8 F 0.5879(4) -0.2026(3) 0.2669(3) 0.0505(10) Uani 1 1 d . . .
F9 F 0.5145(4) -0.1550(3) 0.4049(3) 0.0460(9) Uani 1 1 d . . .
Os1 Os -0.269893(18) 0.336671(16) 0.421709(12) 0.01994(6) Uani 1 1 d . . .
Os2 Os -0.067190(17) 0.310999(15) 0.270695(12) 0.01777(5) Uani 1 1 d . . .
Os3 Os -0.004250(17) 0.265481(15) 0.446366(12) 0.01758(5) Uani 1 1 d . . .
H01 H -0.0009 0.1801 0.3473 0.050 Uiso 1 1 d . . .
H02 H 0.0103 0.3805 0.3480 0.050 Uiso 1 1 d . . .

loop_
_atom_site_aniso_label
_atom_site_aniso_U_11
_atom_site_aniso_U_22
_atom_site_aniso_U_33
_atom_site_aniso_U_23
_atom_site_aniso_U_13
_atom_site_aniso_U_12
C1 0.026(3) 0.031(3) 0.024(2) 0.000(2) -0.008(2) -0.005(2)
C2 0.030(3) 0.027(3) 0.029(3) -0.001(2) -0.005(2) -0.011(2)
C3 0.036(3) 0.031(3) 0.040(3) -0.008(2) -0.010(3) -0.002(2)
C4 0.018(2) 0.029(3) 0.023(2) -0.0010(19) -0.0034(19) -0.001(2)
C5 0.029(3) 0.026(2) 0.018(2) -0.0090(19) -0.005(2) -0.005(2)
C6 0.033(3) 0.033(3) 0.016(2) -0.0033(19) -0.009(2) -0.006(2)
C7 0.023(2) 0.026(2) 0.026(2) 0.006(2) -0.006(2) -0.009(2)
C10 0.023(2) 0.027(3) 0.027(3) 0.001(2) -0.003(2) 0.000(2)
C12 0.028(3) 0.029(3) 0.019(2) -0.0049(19) -0.001(2) -0.008(2)
C20 0.022(2) 0.024(2) 0.022(2) -0.0039(18) 0.0001(19) -0.006(2)
C21 0.030(3) 0.023(2) 0.024(2) -0.0056(19) -0.006(2) -0.001(2)
C22 0.029(3) 0.029(3) 0.024(2) -0.002(2) -0.006(2) -0.004(2)
C23 0.024(2) 0.034(3) 0.020(2) -0.004(2) -0.003(2) -0.007(2)
C24 0.043(3) 0.032(3) 0.028(3) -0.011(2) -0.010(2) -0.001(3)
C25 0.040(3) 0.031(3) 0.028(3) -0.006(2) -0.011(2) 0.001(2)
C26 0.024(2) 0.017(2) 0.021(2) -0.0013(17) -0.0073(19) -0.0036(19)
C27 0.028(3) 0.038(3) 0.026(3) -0.010(2) -0.006(2) -0.004(2)
C28 0.023(2) 0.025(2) 0.020(2) -0.0024(18) -0.0012(19) -0.005(2)
C29 0.029(3) 0.027(3) 0.026(3) 0.000(2) 0.003(2) -0.007(2)
C30 0.027(3) 0.021(2) 0.034(3) -0.003(2) -0.001(2) -0.008(2)
C31 0.028(3) 0.023(2) 0.031(3) -0.003(2) -0.013(2) -0.005(2)
C32 0.026(2) 0.022(2) 0.018(2) 0.0032(17) -0.003(2) -0.004(2)
C33 0.023(2) 0.024(2) 0.016(2) -0.0015(17) -0.0034(19) -0.0046(19)
C34 0.047(4) 0.035(3) 0.047(4) -0.009(3) 0.014(3) -0.018(3)
C35 0.025(2) 0.029(3) 0.021(2) 0.0000(19) -0.004(2) -0.008(2)
C36 0.020(2) 0.032(3) 0.030(3) -0.002(2) -0.004(2) -0.008(2)
C37 0.021(2) 0.028(3) 0.026(2) -0.006(2) -0.005(2) -0.004(2)
C38 0.028(3) 0.023(2) 0.029(3) 0.0009(19) -0.008(2) -0.008(2)
C39 0.024(2) 0.028(3) 0.026(2) -0.0012(19) -0.006(2) -0.007(2)
C40 0.024(3) 0.031(3) 0.042(3) -0.002(2) -0.012(2) -0.004(2)
P1 0.0215(6) 0.0213(6) 0.0157(5) -0.0010(4) -0.0044(5) -0.0055(5)
O1 0.039(2) 0.026(2) 0.049(2) -0.0033(17) -0.0072(19) -0.0094(17)
O2 0.051(3) 0.051(3) 0.029(2) -0.0102(18) 0.011(2) -0.023(2)
O4 0.039(2) 0.026(2) 0.041(2) -0.0034(16) -0.0076(18) -0.0047(17)
O5 0.042(2) 0.0262(18) 0.0194(17) 0.0047(14) -0.0043(16) -0.0094(17)
O6 0.022(2) 0.058(3) 0.035(2) -0.0080(19) -0.0077(17) -0.0024(18)
O7 0.046(2) 0.0251(18) 0.0228(18) -0.0094(14) -0.0039(17) -0.0087(17)
O10 0.037(2) 0.039(2) 0.033(2) -0.0033(17) -0.0153(17) -0.0150(18)
O12 0.050(2) 0.029(2) 0.027(2) 0.0044(16) -0.0102(18) 0.0047(18)
O3 0.053(3) 0.042(3) 0.093(4) -0.012(3) -0.055(3) 0.003(2)
F1 0.0359(19) 0.100(3) 0.049(2) -0.043(2) -0.0099(17) -0.013(2)
F2 0.060(2) 0.0423(19) 0.0232(16) -0.0029(14) -0.0141(16) -0.0056(17)
F3 0.068(2) 0.0341(18) 0.0281(17) -0.0123(14) -0.0145(17) -0.0050(17)
F4 0.061(2) 0.047(2) 0.053(2) 0.0087(17) 0.001(2) -0.029(2)
F5 0.083(3) 0.091(3) 0.058(3) -0.008(2) -0.011(2) -0.062(3)
F6 0.103(4) 0.033(2) 0.237(8) -0.054(3) 0.115(5) -0.036(3)
F7 0.0255(18) 0.039(2) 0.119(4) 0.009(2) -0.033(2) -0.0070(16)
F8 0.052(2) 0.0344(19) 0.061(2) -0.0121(17) -0.0189(19) 0.0119(17)
F9 0.044(2) 0.046(2) 0.043(2) 0.0071(16) -0.0211(17) 0.0043(17)
Os1 0.01973(10) 0.02172(10) 0.01860(10) -0.00226(7) -0.00402(7) -0.00355(7)
Os2 0.02019(10) 0.01928(9) 0.01441(9) -0.00026(6) -0.00487(7) -0.00430(7)
Os3 0.02067(10) 0.01830(9) 0.01451(9) -0.00072(6) -0.00496(7) -0.00422(7)

loop_
_atom_type_symbol
_atom_type_description
_atom_type_scat_dispersion_real
_atom_type_scat_dispersion_imag
_atom_type_scat_source
C C 0.0033 0.0016 'International Tables Vol C Tables 4.2.6.8 and 6.1.1.4'
H H 0.0000 0.0000 'International Tables Vol C Tables 4.2.6.8 and 6.1.1.4'
P P 0.1023 0.0942 'International Tables Vol C Tables 4.2.6.8 and 6.1.1.4'
O O 0.0106 0.0060 'International Tables Vol C Tables 4.2.6.8 and 6.1.1.4'
F F 0.0171 0.0103 'International Tables Vol C Tables 4.2.6.8 and 6.1.1.4'
Os Os -1.2165 7.6030 'International Tables Vol C Tables 4.2.6.8 and 6.1.1.4'

loop_
_geom_angle_atom_site_label_1
_geom_angle_atom_site_label_2
_geom_angle_atom_site_label_3
_geom_angle
_geom_angle_site_symmetry_1
_geom_angle_site_symmetry_3
_geom_angle_publ_flag
O1 C1 Os1 178.7(5) . . ?
O2 C2 Os1 177.4(5) . . ?
O3 C3 Os1 178.0(5) . . ?
O4 C4 Os1 178.6(4) . . ?
O5 C5 Os3 178.5(4) . . ?
O6 C6 Os3 176.9(4) . . ?
O7 C7 Os3 177.2(5) . . ?
O10 C10 Os2 178.1(5) . . ?
O12 C12 Os2 177.1(4) . . ?
C25 C20 C21 118.8(4) . . ?
C25 C20 P1 123.6(4) . . ?
C21 C20 P1 117.6(3) . . ?
C22 C21 C20 120.9(4) . . ?
C22 C21 H21 119.5 . . ?
C20 C21 H21 119.5 . . ?
C21 C22 C23 120.1(5) . . ?
C21 C22 H22 120.0 . . ?
C23 C22 H22 120.0 . . ?
C24 C23 C22 119.9(5) . . ?
C24 C23 C27 122.3(5) . . ?
C22 C23 C27 117.8(5) . . ?
C23 C24 C25 120.4(5) . . ?
C23 C24 H24 119.8 . . ?
C25 C24 H24 119.8 . . ?
C20 C25 C24 120.0(5) . . ?
C20 C25 H25 120.0 . . ?
C24 C25 H25 120.0 . . ?
C28 C26 C32 119.2(4) . . ?
C28 C26 P1 122.1(3) . . ?
C32 C26 P1 118.7(4) . . ?
F3 C27 F2 107.1(4) . . ?
F3 C27 F1 107.0(5) . . ?
F2 C27 F1 105.2(5) . . ?
F3 C27 C23 112.9(5) . . ?
F2 C27 C23 112.2(4) . . ?
F1 C27 C23 112.0(4) . . ?
C26 C28 C29 120.1(4) . . ?
C26 C28 H28 120.0 . . ?
C29 C28 H28 120.0 . . ?
C30 C29 C28 120.3(5) . . ?
C30 C29 H29 119.8 . . ?
C28 C29 H29 119.8 . . ?
C29 C30 C31 119.7(5) . . ?
C29 C30 C34 121.5(5) . . ?
C31 C30 C34 118.7(5) . . ?
C32 C31 C30 119.8(5) . . ?
C32 C31 H31 120.1 . . ?
C30 C31 H31 120.1 . . ?
C31 C32 C26 120.9(5) . . ?
C31 C32 H32 119.5 . . ?
C26 C32 H32 119.5 . . ?
C35 C33 C39 119.4(5) . . ?
C35 C33 P1 122.2(4) . . ?
C39 C33 P1 118.4(4) . . ?
F6 C34 F4 108.1(6) . . ?
F6 C34 F5 106.6(6) . . ?
F4 C34 F5 103.8(5) . . ?
F6 C34 C30 113.3(5) . . ?
F4 C34 C30 113.2(5) . . ?
F5 C34 C30 111.2(5) . . ?
C33 C35 C36 119.1(5) . . ?
C33 C35 H35 120.4 . . ?
C36 C35 H35 120.4 . . ?
C37 C36 C35 120.9(5) . . ?
C37 C36 H36 119.6 . . ?
C35 C36 H36 119.6 . . ?
C36 C37 C38 120.0(5) . . ?
C36 C37 C40 121.7(5) . . ?
C38 C37 C40 118.3(5) . . ?
C39 C38 C37 119.2(5) . . ?
C39 C38 H38 120.4 . . ?
C37 C38 H38 120.4 . . ?
C38 C39 C33 121.4(5) . . ?
C38 C39 H39 119.3 . . ?
C33 C39 H39 119.3 . . ?
F8 C40 F7 106.6(5) . . ?
F8 C40 F9 105.8(5) . . ?
F7 C40 F9 106.8(5) . . ?
F8 C40 C37 112.2(5) . . ?
F7 C40 C37 112.3(5) . . ?
F9 C40 C37 112.7(4) . . ?
C20 P1 C33 103.9(2) . . ?
C20 P1 C26 103.6(2) . . ?
C33 P1 C26 103.0(2) . . ?
C20 P1 Os2 112.66(16) . . ?
C33 P1 Os2 116.64(16) . . ?
C26 P1 Os2 115.51(15) . . ?
C2 Os1 C3 102.3(2) . . ?
C2 Os1 C4 92.0(2) . . ?
C3 Os1 C4 95.1(2) . . ?
C2 Os1 C1 94.5(2) . . ?
C3 Os1 C1 93.2(2) . . ?
C4 Os1 C1 168.1(2) . . ?
C2 Os1 Os3 102.64(16) . . ?
C3 Os1 Os3 154.82(17) . . ?
C4 Os1 Os3 87.31(14) . . ?
C1 Os1 Os3 81.58(15) . . ?
C2 Os1 Os2 159.45(16) . . ?
C3 Os1 Os2 98.10(18) . . ?
C4 Os1 Os2 83.86(14) . . ?
C1 Os1 Os2 86.55(15) . . ?
Os3 Os1 Os2 57.162(7) . . ?
C12 Os2 C10 87.7(2) . . ?
C12 Os2 P1 95.92(15) . . ?
C10 Os2 P1 95.80(15) . . ?
C12 Os2 Os3 129.39(14) . . ?
C10 Os2 Os3 132.46(16) . . ?
P1 Os2 Os3 106.59(3) . . ?
C12 Os2 Os1 92.57(15) . . ?
C10 Os2 Os1 92.99(15) . . ?
P1 Os2 Os1 168.00(3) . . ?
Os3 Os2 Os1 61.412(7) . . ?
C12 Os2 H01 172.5 . . ?
C10 Os2 H01 97.7 . . ?
P1 Os2 H01 88.8 . . ?
Os3 Os2 H01 43.3 . . ?
Os1 Os2 H01 82.0 . . ?
C12 Os2 H02 93.7 . . ?
C10 Os2 H02 174.1 . . ?
P1 Os2 H02 89.7 . . ?
Os3 Os2 H02 43.3 . . ?
Os1 Os2 H02 81.2 . . ?
H01 Os2 H02 80.4 . . ?
C7 Os3 C5 88.4(2) . . ?
C7 Os3 C6 98.2(2) . . ?
C5 Os3 C6 94.1(2) . . ?
C7 Os3 Os2 128.44(15) . . ?
C5 Os3 Os2 130.64(14) . . ?
C6 Os3 Os2 108.83(14) . . ?
C7 Os3 Os1 86.80(15) . . ?
C5 Os3 Os1 94.94(15) . . ?
C6 Os3 Os1 169.78(15) . . ?
Os2 Os3 Os1 61.426(7) . . ?
C7 Os3 H01 168.6 . . ?
C5 Os3 H01 94.4 . . ?
C6 Os3 H01 92.6 . . ?
Os2 Os3 H01 43.3 . . ?
Os1 Os3 H01 82.0 . . ?
C7 Os3 H02 96.1 . . ?
C5 Os3 H02 173.9 . . ?
C6 Os3 H02 89.3 . . ?
Os2 Os3 H02 43.3 . . ?
Os1 Os3 H02 81.2 . . ?
H01 Os3 H02 80.4 . . ?

loop_
_geom_bond_atom_site_label_1
_geom_bond_atom_site_label_2
_geom_bond_distance
_geom_bond_site_symmetry_2
_geom_bond_publ_flag
C1 O1 1.138(6) . ?
C1 Os1 1.954(5) . ?
C2 O2 1.142(6) . ?
C2 Os1 1.917(5) . ?
C3 O3 1.137(7) . ?
C3 Os1 1.924(6) . ?
C4 O4 1.145(6) . ?
C4 Os1 1.949(5) . ?
C5 O5 1.133(6) . ?
C5 Os3 1.905(5) . ?
C6 O6 1.124(6) . ?
C6 Os3 1.945(5) . ?
C7 O7 1.145(6) . ?
C7 Os3 1.897(5) . ?
C10 O10 1.146(6) . ?
C10 Os2 1.889(5) . ?
C12 O12 1.148(6) . ?
C12 Os2 1.878(5) . ?
C20 C25 1.391(7) . ?
C20 C21 1.401(7) . ?
C20 P1 1.825(5) . ?
C21 C22 1.383(7) . ?
C21 H21 0.9500 . ?
C22 C23 1.386(7) . ?
C22 H22 0.9500 . ?
C23 C24 1.381(8) . ?
C23 C27 1.505(7) . ?
C24 C25 1.404(7) . ?
C24 H24 0.9500 . ?
C25 H25 0.9500 . ?
C26 C28 1.386(7) . ?
C26 C32 1.397(6) . ?
C26 P1 1.835(5) . ?
C27 F3 1.326(6) . ?
C27 F2 1.329(7) . ?
C27 F1 1.337(6) . ?
C28 C29 1.400(7) . ?
C28 H28 0.9500 . ?
C29 C30 1.388(7) . ?
C29 H29 0.9500 . ?
C30 C31 1.391(7) . ?
C30 C34 1.492(8) . ?
C31 C32 1.385(7) . ?
C31 H31 0.9500 . ?
C32 H32 0.9500 . ?
C33 C35 1.393(7) . ?
C33 C39 1.395(7) . ?
C33 P1 1.828(5) . ?
C34 F6 1.294(7) . ?
C34 F4 1.335(7) . ?
C34 F5 1.351(8) . ?
C35 C36 1.406(7) . ?
C35 H35 0.9500 . ?
C36 C37 1.372(7) . ?
C36 H36 0.9500 . ?
C37 C38 1.405(7) . ?
C37 C40 1.488(7) . ?
C38 C39 1.376(7) . ?
C38 H38 0.9500 . ?
C39 H39 0.9500 . ?
C40 F8 1.331(6) . ?
C40 F7 1.332(6) . ?
C40 F9 1.343(7) . ?
P1 Os2 2.3544(12) . ?
Os1 Os3 2.8157(3) . ?
Os1 Os2 2.8161(3) . ?
Os2 Os3 2.6942(3) . ?
Os2 H01 1.8503 . ?
Os2 H02 1.8504 . ?
Os3 H01 1.8502 . ?
Os3 H02 1.8504 . ?

loop_
_geom_torsion_atom_site_label_1
_geom_torsion_atom_site_label_2
_geom_torsion_atom_site_label_3
_geom_torsion_atom_site_label_4
_geom_torsion
_geom_torsion_site_symmetry_1
_geom_torsion_site_symmetry_2
_geom_torsion_site_symmetry_3
_geom_torsion_site_symmetry_4
_geom_torsion_publ_flag
C25 C20 C21 C22 -0.9(8) . . . . ?
P1 C20 C21 C22 -178.3(4) . . . . ?
C20 C21 C22 C23 1.4(8) . . . . ?
C21 C22 C23 C24 -1.1(8) . . . . ?
C21 C22 C23 C27 179.3(5) . . . . ?
C22 C23 C24 C25 0.2(9) . . . . ?
C27 C23 C24 C25 179.8(5) . . . . ?
C21 C20 C25 C24 0.0(8) . . . . ?
P1 C20 C25 C24 177.3(5) . . . . ?
C23 C24 C25 C20 0.3(9) . . . . ?
C24 C23 C27 F3 9.0(8) . . . . ?
C22 C23 C27 F3 -171.4(5) . . . . ?
C24 C23 C27 F2 -112.1(6) . . . . ?
C22 C23 C27 F2 67.5(6) . . . . ?
C24 C23 C27 F1 129.8(6) . . . . ?
C22 C23 C27 F1 -50.5(7) . . . . ?
C32 C26 C28 C29 -1.3(7) . . . . ?
P1 C26 C28 C29 -178.0(4) . . . . ?
C26 C28 C29 C30 1.2(8) . . . . ?
C28 C29 C30 C31 0.3(8) . . . . ?
C28 C29 C30 C34 179.6(5) . . . . ?
C29 C30 C31 C32 -1.7(8) . . . . ?
C34 C30 C31 C32 179.0(5) . . . . ?
C30 C31 C32 C26 1.6(8) . . . . ?
C28 C26 C32 C31 0.0(7) . . . . ?
P1 C26 C32 C31 176.7(4) . . . . ?
C29 C30 C34 F6 121.2(7) . . . . ?
C31 C30 C34 F6 -59.5(9) . . . . ?
C29 C30 C34 F4 -2.4(8) . . . . ?
C31 C30 C34 F4 176.9(5) . . . . ?
C29 C30 C34 F5 -118.7(6) . . . . ?
C31 C30 C34 F5 60.6(7) . . . . ?
C39 C33 C35 C36 -0.9(7) . . . . ?
P1 C33 C35 C36 178.0(4) . . . . ?
C33 C35 C36 C37 1.6(7) . . . . ?
C35 C36 C37 C38 -0.6(8) . . . . ?
C35 C36 C37 C40 -179.2(5) . . . . ?
C36 C37 C38 C39 -1.2(7) . . . . ?
C40 C37 C38 C39 177.5(5) . . . . ?
C37 C38 C39 C33 1.9(8) . . . . ?
C35 C33 C39 C38 -0.9(7) . . . . ?
P1 C33 C39 C38 -179.8(4) . . . . ?
C36 C37 C40 F8 -112.8(6) . . . . ?
C38 C37 C40 F8 68.5(7) . . . . ?
C36 C37 C40 F7 7.3(8) . . . . ?
C38 C37 C40 F7 -171.4(5) . . . . ?
C36 C37 C40 F9 127.9(5) . . . . ?
C38 C37 C40 F9 -50.7(6) . . . . ?
C25 C20 P1 C33 6.6(5) . . . . ?
C21 C20 P1 C33 -176.1(4) . . . . ?
C25 C20 P1 C26 114.0(5) . . . . ?
C21 C20 P1 C26 -68.8(4) . . . . ?
C25 C20 P1 Os2 -120.5(4) . . . . ?
C21 C20 P1 Os2 56.8(4) . . . . ?
C35 C33 P1 C20 103.6(4) . . . . ?
C39 C33 P1 C20 -77.5(4) . . . . ?
C35 C33 P1 C26 -4.2(4) . . . . ?
C39 C33 P1 C26 174.7(4) . . . . ?
C35 C33 P1 Os2 -131.8(4) . . . . ?
C39 C33 P1 Os2 47.1(4) . . . . ?
C28 C26 P1 C20 -8.8(5) . . . . ?
C32 C26 P1 C20 174.5(4) . . . . ?
C28 C26 P1 C33 99.2(4) . . . . ?
C32 C26 P1 C33 -77.5(4) . . . . ?
C28 C26 P1 Os2 -132.5(4) . . . . ?
C32 C26 P1 Os2 50.8(4) . . . . ?
O2 C2 Os1 C3 -115(12) . . . . ?
O2 C2 Os1 C4 -19(12) . . . . ?
O2 C2 Os1 C1 151(12) . . . . ?
O2 C2 Os1 Os3 68(12) . . . . ?
O2 C2 Os1 Os2 58(12) . . . . ?
O3 C3 Os1 C2 -121(18) . . . . ?
O3 C3 Os1 C4 146(18) . . . . ?
O3 C3 Os1 C1 -26(18) . . . . ?
O3 C3 Os1 Os3 51(18) . . . . ?
O3 C3 Os1 Os2 61(18) . . . . ?
O4 C4 Os1 C2 12(18) . . . . ?
O4 C4 Os1 C3 114(18) . . . . ?
O4 C4 Os1 C1 -112(18) . . . . ?
O4 C4 Os1 Os3 -91(18) . . . . ?
O4 C4 Os1 Os2 -148(18) . . . . ?
O1 C1 Os1 C2 -14(20) . . . . ?
O1 C1 Os1 C3 -117(20) . . . . ?
O1 C1 Os1 C4 109(20) . . . . ?
O1 C1 Os1 Os3 88(20) . . . . ?
O1 C1 Os1 Os2 145(20) . . . . ?
O12 C12 Os2 C10 130(10) . . . . ?
O12 C12 Os2 P1 -134(10) . . . . ?
O12 C12 Os2 Os3 -17(10) . . . . ?
O12 C12 Os2 Os1 37(10) . . . . ?
O10 C10 Os2 C12 -75(15) . . . . ?
O10 C10 Os2 P1 -171(15) . . . . ?
O10 C10 Os2 Os3 70(15) . . . . ?
O10 C10 Os2 Os1 17(15) . . . . ?
C20 P1 Os2 C12 -73.8(2) . . . . ?
C33 P1 Os2 C12 166.1(2) . . . . ?
C26 P1 Os2 C12 45.0(2) . . . . ?
C20 P1 Os2 C10 14.4(2) . . . . ?
C33 P1 Os2 C10 -105.6(2) . . . . ?
C26 P1 Os2 C10 133.2(2) . . . . ?
C20 P1 Os2 Os3 152.04(18) . . . . ?
C33 P1 Os2 Os3 31.99(17) . . . . ?
C26 P1 Os2 Os3 -89.16(17) . . . . ?
C20 P1 Os2 Os1 151.4(2) . . . . ?
C33 P1 Os2 Os1 31.3(2) . . . . ?
C26 P1 Os2 Os1 -89.8(2) . . . . ?
C2 Os1 Os2 C12 -122.9(5) . . . . ?
C3 Os1 Os2 C12 50.7(2) . . . . ?
C4 Os1 Os2 C12 -43.6(2) . . . . ?
C1 Os1 Os2 C12 143.5(2) . . . . ?
Os3 Os1 Os2 C12 -134.35(15) . . . . ?
C2 Os1 Os2 C10 149.3(5) . . . . ?
C3 Os1 Os2 C10 -37.1(2) . . . . ?
C4 Os1 Os2 C10 -131.4(2) . . . . ?
C1 Os1 Os2 C10 55.7(2) . . . . ?
Os3 Os1 Os2 C10 137.85(16) . . . . ?
C2 Os1 Os2 P1 12.1(5) . . . . ?
C3 Os1 Os2 P1 -174.2(2) . . . . ?
C4 Os1 Os2 P1 91.5(2) . . . . ?
C1 Os1 Os2 P1 -81.5(2) . . . . ?
Os3 Os1 Os2 P1 0.71(14) . . . . ?
C2 Os1 Os2 Os3 11.4(4) . . . . ?
C3 Os1 Os2 Os3 -174.94(17) . . . . ?
C4 Os1 Os2 Os3 90.76(15) . . . . ?
C1 Os1 Os2 Os3 -82.20(15) . . . . ?
O7 C7 Os3 C5 -97(9) . . . . ?
O7 C7 Os3 C6 169(9) . . . . ?
O7 C7 Os3 Os2 47(9) . . . . ?
O7 C7 Os3 Os1 -2(9) . . . . ?
O5 C5 Os3 C7 126(17) . . . . ?
O5 C5 Os3 C6 -136(17) . . . . ?
O5 C5 Os3 Os2 -17(17) . . . . ?
O5 C5 Os3 Os1 39(17) . . . . ?
O6 C6 Os3 C7 21(10) . . . . ?
O6 C6 Os3 C5 -68(10) . . . . ?
O6 C6 Os3 Os2 156(10) . . . . ?
O6 C6 Os3 Os1 140(9) . . . . ?
C12 Os2 Os3 C7 8.5(3) . . . . ?
C10 Os2 Os3 C7 -124.4(3) . . . . ?
P1 Os2 Os3 C7 121.05(19) . . . . ?
Os1 Os2 Os3 C7 -59.10(19) . . . . ?
C12 Os2 Os3 C5 137.8(3) . . . . ?
C10 Os2 Os3 C5 4.9(3) . . . . ?
P1 Os2 Os3 C5 -109.62(19) . . . . ?
Os1 Os2 Os3 C5 70.23(19) . . . . ?
C12 Os2 Os3 C6 -109.1(3) . . . . ?
C10 Os2 Os3 C6 118.1(3) . . . . ?
P1 Os2 Os3 C6 3.52(16) . . . . ?
Os1 Os2 Os3 C6 -176.63(16) . . . . ?
C12 Os2 Os3 Os1 67.6(2) . . . . ?
C10 Os2 Os3 Os1 -65.3(2) . . . . ?
P1 Os2 Os3 Os1 -179.85(3) . . . . ?
C2 Os1 Os3 C7 -38.2(2) . . . . ?
C3 Os1 Os3 C7 149.5(4) . . . . ?
C4 Os1 Os3 C7 53.3(2) . . . . ?
C1 Os1 Os3 C7 -131.0(2) . . . . ?
Os2 Os1 Os3 C7 137.69(15) . . . . ?
C2 Os1 Os3 C5 49.9(2) . . . . ?
C3 Os1 Os3 C5 -122.4(4) . . . . ?
C4 Os1 Os3 C5 141.36(19) . . . . ?
C1 Os1 Os3 C5 -42.9(2) . . . . ?
Os2 Os1 Os3 C5 -134.22(13) . . . . ?
C2 Os1 Os3 C6 -157.6(8) . . . . ?
C3 Os1 Os3 C6 30.1(9) . . . . ?
C4 Os1 Os3 C6 -66.2(8) . . . . ?
C1 Os1 Os3 C6 109.6(8) . . . . ?
Os2 Os1 Os3 C6 18.3(8) . . . . ?
C2 Os1 Os3 Os2 -175.91(16) . . . . ?
C3 Os1 Os3 Os2 11.8(4) . . . . ?
C4 Os1 Os3 Os2 -84.42(14) . . . . ?
C1 Os1 Os3 Os2 91.33(15) . . . . ?
